data_2217682
loop_
_publ_author_name
'Yan Zang'
'Xiu-Mei Wu'
'Zhan-Ying Zheng'
'Hai-Bin Song'
'Qing-Xiang Liu'

_publ_section_title
;
 1-Benzylimidazolium hexafluorophosphate--1-benzylimidazole (1/1)
;
_journal_coeditor_code WN2226
_journal_issue 2
_journal_name_full 'Acta Crystallographica Section E'
_journal_page_first o478
_journal_page_last o478
_journal_paper_doi 10.1107/S1600536807061259
_journal_volume 64
_journal_year 2008
_chemical_formula_iupac 'C10 H11 N2 +, P F6 -, C10 H10 N2'
_chemical_formula_moiety 'C10 H11 N2 +, P F6 -, C10 H10 N2'
_chemical_formula_sum 'C20 H21 F6 N4 P'
_chemical_formula_weight 462.38
_chemical_name_systematic
;
1-Benzylimidazolium hexafluorophosphate--1-benzylimidazole (1/1)
;
_space_group_IT_number 14
_symmetry_cell_setting monoclinic
_symmetry_space_group_name_Hall '-P 2yn'
_symmetry_space_group_name_H-M 'P 1 21/n 1'
_atom_sites_solution_hydrogens geom
_atom_sites_solution_primary direct
_atom_sites_solution_secondary difmap
_audit_creation_method SHELXL-97
_cell_angle_alpha 90.00
_cell_angle_beta 97.1090(10)
_cell_angle_gamma 90.00
_cell_formula_units_Z 2
_cell_length_a 6.6459(4)
_cell_length_b 6.9825(4)
_cell_length_c 22.3558(12)
_cell_measurement_reflns_used 3167
_cell_measurement_temperature 296(2)
_cell_measurement_theta_max 27.82
_cell_measurement_theta_min 3.06
_cell_volume 1029.45(10)
_computing_cell_refinement 'SAINT (Bruker, 1998)'
_computing_data_collection 'APEX2 (Bruker, 2003)'
_computing_data_reduction 'SAINT (Bruker, 1998)'
_computing_molecular_graphics 'SHELXTL (Sheldrick, 2008)'
_computing_publication_material 'SHELXTL (Sheldrick, 2008)'
_computing_structure_refinement 'SHELXL97 (Sheldrick, 2008)'
_computing_structure_solution 'SHELXS97 (Sheldrick, 2008)'
_diffrn_ambient_temperature 296(2)
_diffrn_measured_fraction_theta_full 1.000
_diffrn_measured_fraction_theta_max 1.000
_diffrn_measurement_device_type 'Bruker APEXII CCD area-detector'
_diffrn_measurement_method '\f and \w'
_diffrn_radiation_monochromator graphite
_diffrn_radiation_source 'fine-focus sealed tube'
_diffrn_radiation_type MoK\a
_diffrn_radiation_wavelength 0.71073
_diffrn_reflns_av_R_equivalents 0.0142
_diffrn_reflns_av_sigmaI/netI 0.0159
_diffrn_reflns_limit_h_max 7
_diffrn_reflns_limit_h_min -6
_diffrn_reflns_limit_k_max 8
_diffrn_reflns_limit_k_min -8
_diffrn_reflns_limit_l_max 21
_diffrn_reflns_limit_l_min -26
_diffrn_reflns_number 5057
_diffrn_reflns_theta_full 25.01
_diffrn_reflns_theta_max 25.01
_diffrn_reflns_theta_min 1.84
_diffrn_standards_number 0
_exptl_absorpt_coefficient_mu 0.202
_exptl_absorpt_correction_T_max 0.957
_exptl_absorpt_correction_T_min 0.951
_exptl_absorpt_correction_type multi-scan
_exptl_absorpt_process_details '(SADABS; Sheldrick, 1996)'
_exptl_crystal_colour colorless
_exptl_crystal_density_diffrn 1.492
_exptl_crystal_density_method 'not measured'
_exptl_crystal_description block
_exptl_crystal_F_000 476
_exptl_crystal_size_max 0.25
_exptl_crystal_size_mid 0.24
_exptl_crystal_size_min 0.22
_refine_diff_density_max 0.227
_refine_diff_density_min -0.459
_refine_ls_extinction_coef 0.013(3)
_refine_ls_extinction_expression Fc^*^=kFc[1+0.001xFc^2^\l^3^/sin(2\q)]^-1/4^
_refine_ls_extinction_method 'SHELXL97 (Sheldrick, 2008)'
_refine_ls_goodness_of_fit_ref 1.048
_refine_ls_hydrogen_treatment constr
_refine_ls_matrix_type full
_refine_ls_number_parameters 162
_refine_ls_number_reflns 1820
_refine_ls_number_restraints 2
_refine_ls_restrained_S_all 1.050
_refine_ls_R_factor_all 0.0425
_refine_ls_R_factor_gt 0.0369
_refine_ls_shift/su_max 0.000
_refine_ls_shift/su_mean 0.000
_refine_ls_structure_factor_coef Fsqd
_refine_ls_weighting_details 'calc w=1/[\s^2^(Fo^2^)+(0.0633P)^2^+0.4527P] where P=(Fo^2^+2Fc^2^)/3'
_refine_ls_weighting_scheme calc
_refine_ls_wR_factor_gt 0.1102
_refine_ls_wR_factor_ref 0.1161
_reflns_number_gt 1585
_reflns_number_total 1820
_reflns_threshold_expression I>2\s(I)
_cod_data_source_file wn2226.cif
_cod_data_source_block I
_cod_depositor_comments
;
The following automatic conversions were performed:
'_symmetry_cell_setting' value 'Monoclinic' changed to 'monoclinic'
according to '/home/saulius/struct/CIF-dictionaries/cif_core.dic'
dictionary named 'cif_core.dic' version 2.4.1 from 2010-06-29.

Automatic conversion script
Id: cif_fix_enum 1527 2010-12-29 10:47:43Z saulius 

The following automatic conversions were performed:

'_symmetry_cell_setting' value 'Monoclinic' changed to 'monoclinic'
according to /home/saulius/struct/CIF-dictionaries/cif_core.dic
dictionary named 'cif_core.dic' version 2.4.1 from 2010-06-29.

Automatic conversion script
Id: cif_fix_values 1715 2011-07-08 13:25:40Z adriana 
;
_cod_original_sg_symbol_H-M 'P 21/n'
_cod_database_code 2217682
_cod_database_fobs_code 2217682

loop_
_symmetry_equiv_pos_as_xyz
'x, y, z'
'-x+1/2, y+1/2, -z+1/2'
'-x, -y, -z'
'x-1/2, -y-1/2, z-1/2'

loop_
_atom_site_type_symbol
_atom_site_label
_atom_site_fract_x
_atom_site_fract_y
_atom_site_fract_z
_atom_site_U_iso_or_equiv
_atom_site_adp_type
_atom_site_calc_flag
_atom_site_refinement_flags
_atom_site_occupancy
_atom_site_disorder_assembly
_atom_site_disorder_group
P P1 0.5000 0.5000 0.0000 0.0381(3) Uani d SD 1 . .
F F1 0.25151(17) 0.51481(17) 0.00618(6) 0.0514(4) Uani d . 1 A .
F F2 0.5364(5) 0.4064(5) 0.06870(9) 0.0695(10) Uani d P 0.855(11) A 1
F F3 0.5370(4) 0.7209(3) 0.02900(16) 0.0629(9) Uani d P 0.855(11) A 1
F F2' 0.553(3) 0.310(5) 0.042(2) 0.152(18) Uani d PD 0.145(11) A 2
F F3' 0.542(3) 0.648(6) 0.0573(15) 0.160(17) Uani d PD 0.145(11) A 2
N N1 0.0699(2) 0.1368(2) 0.09486(6) 0.0371(4) Uani d . 1 . .
N N2 0.1897(3) -0.1141(3) 0.05810(8) 0.0527(5) Uani d . 1 . .
H H2 0.2730 -0.1922 0.0444 0.063 Uiso calc PR 0.50 . .
C C1 0.2320(3) 0.0610(3) 0.07629(9) 0.0445(5) Uani d . 1 . .
H H1 0.3564 0.1218 0.0761 0.053 Uiso calc R 1 . .
C C2 -0.0066(4) -0.1526(3) 0.06429(9) 0.0550(6) Uani d . 1 . .
H H2A -0.0753 -0.2664 0.0543 0.066 Uiso calc R 1 . .
C C3 -0.0827(3) 0.0043(3) 0.08755(10) 0.0479(5) Uani d . 1 . .
H H3 -0.2141 0.0202 0.0969 0.058 Uiso calc R 1 . .
C C4 0.0549(4) 0.3309(3) 0.11951(9) 0.0549(6) Uani d . 1 . .
H H4A -0.0577 0.3979 0.0969 0.066 Uiso calc R 1 . .
H H4B 0.1780 0.4014 0.1152 0.066 Uiso calc R 1 . .
C C5 0.0237(3) 0.3236(3) 0.18532(9) 0.0456(5) Uani d . 1 . .
C C6 -0.1565(4) 0.3843(3) 0.20279(10) 0.0594(6) Uani d . 1 . .
H H6 -0.2584 0.4301 0.1741 0.071 Uiso calc R 1 . .
C C7 -0.1878(4) 0.3780(4) 0.26278(11) 0.0674(7) Uani d . 1 . .
H H7 -0.3096 0.4214 0.2743 0.081 Uiso calc R 1 . .
C C8 -0.0405(4) 0.3081(4) 0.30527(10) 0.0619(7) Uani d . 1 . .
H H8 -0.0632 0.3011 0.3454 0.074 Uiso calc R 1 . .
C C9 0.1401(4) 0.2487(3) 0.28843(10) 0.0637(7) Uani d . 1 . .
H H9 0.2413 0.2030 0.3174 0.076 Uiso calc R 1 . .
C C10 0.1734(4) 0.2560(3) 0.22857(10) 0.0566(6) Uani d . 1 . .
H H10 0.2967 0.2154 0.2174 0.068 Uiso calc R 1 . .

loop_
_atom_site_aniso_label
_atom_site_aniso_U_11
_atom_site_aniso_U_22
_atom_site_aniso_U_33
_atom_site_aniso_U_12
_atom_site_aniso_U_13
_atom_site_aniso_U_23
P1 0.0353(4) 0.0392(4) 0.0410(4) -0.0034(3) 0.0103(3) -0.0044(3)
F1 0.0343(7) 0.0547(7) 0.0675(8) -0.0048(5) 0.0155(5) -0.0146(6)
F2 0.0586(14) 0.100(2) 0.0487(13) -0.0140(13) 0.0031(8) 0.0211(12)
F3 0.0463(10) 0.0459(13) 0.101(2) -0.0107(7) 0.0257(14) -0.0320(11)
F2' 0.055(8) 0.13(2) 0.28(4) 0.032(11) 0.052(16) 0.16(3)
F3' 0.059(8) 0.31(4) 0.117(19) -0.061(17) 0.031(11) -0.17(2)
N1 0.0446(9) 0.0352(8) 0.0325(8) -0.0022(7) 0.0089(6) -0.0015(6)
N2 0.0710(13) 0.0487(11) 0.0388(9) 0.0183(9) 0.0087(8) -0.0018(8)
C1 0.0425(11) 0.0539(12) 0.0380(10) 0.0016(9) 0.0091(8) 0.0034(9)
C2 0.0813(17) 0.0370(11) 0.0422(11) -0.0110(11) -0.0107(10) 0.0007(9)
C3 0.0407(11) 0.0527(13) 0.0506(12) -0.0064(9) 0.0067(9) 0.0048(9)
C4 0.0907(17) 0.0326(10) 0.0429(11) 0.0006(10) 0.0152(11) -0.0022(9)
C5 0.0699(14) 0.0296(9) 0.0378(10) 0.0031(9) 0.0084(9) -0.0033(8)
C6 0.0710(15) 0.0586(14) 0.0474(12) 0.0162(12) 0.0026(10) -0.0073(10)
C7 0.0746(17) 0.0755(17) 0.0541(14) 0.0086(13) 0.0162(12) -0.0162(12)
C8 0.0926(19) 0.0541(13) 0.0402(11) -0.0015(12) 0.0132(11) -0.0085(10)
C9 0.0926(19) 0.0507(13) 0.0441(12) 0.0114(12) -0.0068(12) -0.0023(10)
C10 0.0686(15) 0.0487(12) 0.0522(12) 0.0126(11) 0.0068(11) -0.0071(10)

loop_
_atom_type_symbol
_atom_type_description
_atom_type_scat_dispersion_real
_atom_type_scat_dispersion_imag
_atom_type_scat_source
C C 0.0033 0.0016 'International Tables Vol C Tables 4.2.6.8 and 6.1.1.4'
H H 0.0000 0.0000 'International Tables Vol C Tables 4.2.6.8 and 6.1.1.4'
N N 0.0061 0.0033 'International Tables Vol C Tables 4.2.6.8 and 6.1.1.4'
F F 0.0171 0.0103 'International Tables Vol C Tables 4.2.6.8 and 6.1.1.4'
P P 0.1023 0.0942 'International Tables Vol C Tables 4.2.6.8 and 6.1.1.4'

loop_
_geom_angle_atom_site_label_1
_geom_angle_atom_site_label_2
_geom_angle_atom_site_label_3
_geom_angle_site_symmetry_1
_geom_angle_site_symmetry_3
_geom_angle
F2' P1 F2' 3_665 . 180.0(16)
F2' P1 F3' 3_665 . 86.7(15)
F2' P1 F3' . . 93.3(15)
F2' P1 F3' 3_665 3_665 93.3(15)
F2' P1 F3' . 3_665 86.7(15)
F3' P1 F3' . 3_665 180.0(11)
F2' P1 F2 3_665 3_665 32(2)
F2' P1 F2 . 3_665 148(2)
F3' P1 F2 . 3_665 117.8(19)
F3' P1 F2 3_665 3_665 62.2(19)
F2' P1 F2 3_665 . 148(2)
F2' P1 F2 . . 32(2)
F3' P1 F2 . . 62.2(19)
F3' P1 F2 3_665 . 117.8(19)
F2 P1 F2 3_665 . 180.0(2)
F2' P1 F1 3_665 . 81.6(6)
F2' P1 F1 . . 98.4(6)
F3' P1 F1 . . 88.3(7)
F3' P1 F1 3_665 . 91.7(7)
F2 P1 F1 3_665 . 91.13(12)
F2 P1 F1 . . 88.87(12)
F2' P1 F1 3_665 3_665 98.4(6)
F2' P1 F1 . 3_665 81.6(6)
F3' P1 F1 . 3_665 91.7(7)
F3' P1 F1 3_665 3_665 88.3(7)
F2 P1 F1 3_665 3_665 88.87(12)
F2 P1 F1 . 3_665 91.13(12)
F1 P1 F1 . 3_665 180.00(9)
F2' P1 F3 3_665 . 59(2)
F2' P1 F3 . . 121(2)
F3' P1 F3 . . 28.2(18)
F3' P1 F3 3_665 . 151.8(18)
F2 P1 F3 3_665 . 89.61(12)
F2 P1 F3 . . 90.39(12)
F1 P1 F3 . . 90.59(10)
F1 P1 F3 3_665 . 89.41(10)
F2' P1 F3 3_665 3_665 121(2)
F2' P1 F3 . 3_665 59(2)
F3' P1 F3 . 3_665 151.8(18)
F3' P1 F3 3_665 3_665 28.2(18)
F2 P1 F3 3_665 3_665 90.39(12)
F2 P1 F3 . 3_665 89.61(12)
F1 P1 F3 . 3_665 89.41(10)
F1 P1 F3 3_665 3_665 90.59(10)
F3 P1 F3 . 3_665 180.0(2)
C1 N1 C3 . . 108.37(18)
C1 N1 C4 . . 125.90(19)
C3 N1 C4 . . 125.74(18)
C1 N2 C2 . . 109.05(17)
C1 N2 H2 . . 125.5
C2 N2 H2 . . 125.5
N2 C1 N1 . . 108.78(18)
N2 C1 H1 . . 125.6
N1 C1 H1 . . 125.6
C3 C2 N2 . . 106.97(19)
C3 C2 H2A . . 126.5
N2 C2 H2A . . 126.5
C2 C3 N1 . . 106.84(19)
C2 C3 H3 . . 126.6
N1 C3 H3 . . 126.6
N1 C4 C5 . . 110.92(16)
N1 C4 H4A . . 109.5
C5 C4 H4A . . 109.5
N1 C4 H4B . . 109.5
C5 C4 H4B . . 109.5
H4A C4 H4B . . 108.0
C6 C5 C10 . . 119.0(2)
C6 C5 C4 . . 119.8(2)
C10 C5 C4 . . 121.3(2)
C5 C6 C7 . . 120.5(2)
C5 C6 H6 . . 119.8
C7 C6 H6 . . 119.8
C8 C7 C6 . . 120.3(2)
C8 C7 H7 . . 119.8
C6 C7 H7 . . 119.8
C9 C8 C7 . . 119.7(2)
C9 C8 H8 . . 120.2
C7 C8 H8 . . 120.2
C8 C9 C10 . . 120.4(2)
C8 C9 H9 . . 119.8
C10 C9 H9 . . 119.8
C5 C10 C9 . . 120.1(2)
C5 C10 H10 . . 119.9
C9 C10 H10 . . 119.9

loop_
_geom_bond_atom_site_label_1
_geom_bond_atom_site_label_2
_geom_bond_site_symmetry_2
_geom_bond_distance
P1 F2' 3_665 1.636(8)
P1 F2' . 1.636(9)
P1 F3' . 1.641(9)
P1 F3' 3_665 1.641(9)
P1 F2 3_665 1.659(2)
P1 F2 . 1.659(2)
P1 F1 . 1.6773(11)
P1 F1 3_665 1.6773(11)
P1 F3 . 1.679(2)
P1 F3 3_665 1.679(2)
N1 C1 . 1.312(2)
N1 C3 . 1.368(3)
N1 C4 . 1.471(3)
N2 C1 . 1.308(3)
N2 C2 . 1.355(3)
N2 H2 . 0.8600
C1 H1 . 0.9300
C2 C3 . 1.338(3)
C2 H2A . 0.9300
C3 H3 . 0.9300
C4 C5 . 1.512(3)
C4 H4A . 0.9700
C4 H4B . 0.9700
C5 C6 . 1.372(3)
C5 C10 . 1.382(3)
C6 C7 . 1.383(3)
C6 H6 . 0.9300
C7 C8 . 1.367(4)
C7 H7 . 0.9300
C8 C9 . 1.366(4)
C8 H8 . 0.9300
C9 C10 . 1.384(3)
C9 H9 . 0.9300
C10 H10 . 0.9300

loop_
_geom_torsion_atom_site_label_1
_geom_torsion_atom_site_label_2
_geom_torsion_atom_site_label_3
_geom_torsion_atom_site_label_4
_geom_torsion
C2 N2 C1 N1 0.8(2)
C3 N1 C1 N2 -0.6(2)
C4 N1 C1 N2 179.22(17)
C1 N2 C2 C3 -0.7(2)
N2 C2 C3 N1 0.3(2)
C1 N1 C3 C2 0.2(2)
C4 N1 C3 C2 -179.65(18)
C1 N1 C4 C5 -113.5(2)
C3 N1 C4 C5 66.3(3)
N1 C4 C5 C6 -113.0(2)
N1 C4 C5 C10 66.8(3)
C10 C5 C6 C7 0.0(4)
C4 C5 C6 C7 179.8(2)
C5 C6 C7 C8 -1.0(4)
C6 C7 C8 C9 1.6(4)
C7 C8 C9 C10 -1.0(4)
C6 C5 C10 C9 0.6(3)
C4 C5 C10 C9 -179.3(2)
C8 C9 C10 C5 0.0(4)
